data_7116325
loop_
_publ_author_name
'Rumpa Pal'
'Govindappa Nagendra'
'M. Samarasimhareddy'
'Vommina V. Sureshbabu'
'Tayur N. Guru Row'

_publ_section_title
;
 Observation of a reversible isomorphous phase transition and an interplay
 of 'sigma-holes' and 'pi-holes' in Fmoc-Leu-psi[CH2-NCS]
;
_journal_name_full Chem.Commun.
_journal_page_first 933
_journal_paper_doi 10.1039/C4cc08751H
_journal_volume 51
_journal_year 2015
_chemical_absolute_configuration ad
_chemical_compound_source 'see text'
_chemical_formula_moiety 'C22 H24 N2 O2 S'
_chemical_formula_sum 'C22 H24 N2 O2 S'
_chemical_formula_weight 380.50
_chemical_name_systematic ?
_space_group_IT_number 76
_symmetry_cell_setting tetragonal
_symmetry_Int_Tables_number 76
_symmetry_space_group_name_Hall 'P 4w'
_symmetry_space_group_name_H-M 'P 41'
_atom_sites_solution_hydrogens mixed
_audit_update_record
;
2014-11-01 deposited with the CCDC.
2014-11-24 downloaded from the CCDC.
;
_cell_angle_alpha 90
_cell_angle_beta 90
_cell_angle_gamma 90
_cell_formula_units_Z 4
_cell_length_a 12.4405(5)
_cell_length_b 12.4405(5)
_cell_length_c 13.4141(8)
_cell_measurement_reflns_used 5371
_cell_measurement_temperature 298(2)
_cell_measurement_theta_max 30.4
_cell_measurement_theta_min 2.8
_cell_volume 2076.05(17)
_computing_cell_refinement
;
CrysAlisPro, Agilent Technologies,
Version 1.171.37.31 (release 14-01-2014 CrysAlis171 .NET)
(compiled Jan 14 2014,18:38:05)
;
_computing_data_collection
;
CrysAlisPro, Agilent Technologies,
Version 1.171.37.31 (release 14-01-2014 CrysAlis171 .NET)
(compiled Jan 14 2014,18:38:05)
;
_computing_data_reduction
;
CrysAlisPro, Agilent Technologies,
Version 1.171.37.31 (release 14-01-2014 CrysAlis171 .NET)
(compiled Jan 14 2014,18:38:05)
;
_computing_publication_material 'PLATON (Spek, 2003)'
_computing_structure_refinement 'SHELXL-2013 (Sheldrick, 2013)'
_computing_structure_solution 'SHELXL-2013 (Sheldrick, 2013)'
_diffrn_ambient_temperature 298(2)
_diffrn_detector_area_resol_mean 8.0419
_diffrn_measured_fraction_theta_full 0.998
_diffrn_measured_fraction_theta_max 0.903
_diffrn_measurement_device_type 'Xcalibur, Eos, Nova'
_diffrn_radiation_monochromator mirror
_diffrn_radiation_probe x-ray
_diffrn_radiation_source 'Mova (Mo) X-ray Source'
_diffrn_radiation_type MoK\a
_diffrn_radiation_wavelength 0.71073
_diffrn_reflns_av_R_equivalents 0.0397
_diffrn_reflns_av_sigmaI/netI 0.0547
_diffrn_reflns_limit_h_max 17
_diffrn_reflns_limit_h_min -16
_diffrn_reflns_limit_k_max 11
_diffrn_reflns_limit_k_min -16
_diffrn_reflns_limit_l_max 18
_diffrn_reflns_limit_l_min -18
_diffrn_reflns_number 10114
_diffrn_reflns_reduction_process
;
;
_diffrn_reflns_theta_full 25.0
_diffrn_reflns_theta_max 30.4172
_diffrn_reflns_theta_min 2.7690
_diffrn_standards_number 0
_exptl_absorpt_coefficient_mu 0.174
_exptl_absorpt_correction_T_max 1.00000
_exptl_absorpt_correction_T_min 0.81454
_exptl_absorpt_correction_type multi-scan
_exptl_absorpt_process_details
;
CrysAlisPro, Agilent Technologies,
Version 1.171.37.31 (release 14-01-2014 CrysAlis171 .NET)
(compiled Jan 14 2014,18:38:05)
Empirical absorption correction using spherical harmonics,
 implemented in SCALE3 ABSPACK scaling algorithm.
;
_exptl_crystal_colour colourless
_exptl_crystal_density_diffrn 1.217
_exptl_crystal_density_method 'not measured'
_exptl_crystal_description block
_exptl_crystal_F_000 808
_exptl_crystal_size_max 0.530
_exptl_crystal_size_mid 0.231
_exptl_crystal_size_min 0.141
_exptl_crystal_size_rad 0.150
_refine_diff_density_max 0.235
_refine_diff_density_min -0.167
_refine_diff_density_rms 0.031
_refine_ls_abs_structure_details
;
 Flack x determined using 882 quotients [(I+)-(I-)]/[(I+)+(I-)]
 (Parsons and Flack (2004), Acta Cryst. A60, s61).
;
_refine_ls_abs_structure_Flack 0.02(6)
_refine_ls_extinction_method none
_refine_ls_goodness_of_fit_ref 1.027
_refine_ls_hydrogen_treatment mixed
_refine_ls_matrix_type full
_refine_ls_number_parameters 250
_refine_ls_number_reflns 5371
_refine_ls_number_restraints 1
_refine_ls_restrained_S_all 1.027
_refine_ls_R_factor_all 0.1268
_refine_ls_R_factor_gt 0.0596
_refine_ls_shift/su_max 0.000
_refine_ls_shift/su_mean 0.000
_refine_ls_structure_factor_coef Fsqd
_refine_ls_weighting_details 'w=1/[\s^2^(Fo^2^)+(0.0367P)^2^+0.1440P] where P=(Fo^2^+2Fc^2^)/3'
_refine_ls_weighting_scheme calc
_refine_ls_wR_factor_gt 0.1041
_refine_ls_wR_factor_ref 0.1361
_reflns_number_gt 2709
_reflns_number_total 5371
_reflns_threshold_expression 'I > 2\s(I)'
_cod_data_source_file c4cc08751h2.cif
_cod_data_source_block u_tetragonal
_cod_database_code 7116325

loop_
_symmetry_equiv_pos_site_id
_symmetry_equiv_pos_as_xyz
1 x,y,z
2 -y,x,1/4+z
3 -x,-y,1/2+z
4 y,-x,3/4+z

loop_
_atom_site_label
_atom_site_type_symbol
_atom_site_fract_x
_atom_site_fract_y
_atom_site_fract_z
_atom_site_U_iso_or_equiv
_atom_site_adp_type
_atom_site_occupancy
_atom_site_site_symmetry_order
_atom_site_calc_flag
_atom_site_refinement_flags_posn
_atom_site_refinement_flags_adp
C22 C 0.6314(6) 0.4005(6) 0.2806(5) 0.136(3) Uani 1 1 d . .
H22A H 0.6772 0.4104 0.3374 0.204 Uiso 1 1 calc R U
H22B H 0.5837 0.3413 0.2925 0.204 Uiso 1 1 calc R U
H22C H 0.5902 0.4647 0.2695 0.204 Uiso 1 1 calc R U
H1N H 0.702(3) 0.554(3) 0.038(4) 0.065(13) Uiso 1 1 d . .
S1 S 0.81000(17) 0.95162(14) 0.09197(15) 0.1212(7) Uani 1 1 d . .
O1 O 0.5438(2) 0.6513(2) 0.0265(2) 0.0591(8) Uani 1 1 d . .
C11 C 0.3451(3) 0.8807(4) 0.0187(3) 0.0597(11) Uani 1 1 d . .
O2 O 0.5777(2) 0.6984(2) 0.18685(19) 0.0623(8) Uani 1 1 d . .
N1 N 0.6943(3) 0.5956(3) 0.0962(2) 0.0547(9) Uani 1 1 d . .
C15 C 0.6039(3) 0.6521(3) 0.1107(3) 0.0516(10) Uani 1 1 d . .
C6 C 0.3232(4) 0.9274(3) -0.0733(4) 0.0612(11) Uani 1 1 d . .
C5 C 0.4185(4) 0.9161(3) -0.1366(3) 0.0612(11) Uani 1 1 d . .
C13 C 0.4969(4) 0.8590(3) -0.0842(3) 0.0570(11) Uani 1 1 d . .
C1 C 0.5963(4) 0.8386(4) -0.1274(4) 0.0683(13) Uani 1 1 d . .
H1 H 0.6489 0.8020 -0.0916 0.082 Uiso 1 1 calc R U
C14 C 0.4421(3) 0.7080(3) 0.0331(3) 0.0597(11) Uani 1 1 d . .
H14A H 0.4102 0.6947 0.0979 0.072 Uiso 1 1 calc R U
H14B H 0.3935 0.6803 -0.0172 0.072 Uiso 1 1 calc R U
C12 C 0.4556(3) 0.8293(3) 0.0183(3) 0.0540(10) Uani 1 1 d . .
H12 H 0.5012 0.8602 0.0706 0.065 Uiso 1 1 calc R U
C19 C 0.7942(3) 0.4529(3) 0.1813(4) 0.0656(12) Uani 1 1 d . .
H19A H 0.8333 0.4340 0.1212 0.079 Uiso 1 1 calc R U
H19B H 0.8419 0.4403 0.2374 0.079 Uiso 1 1 calc R U
C16 C 0.7685(3) 0.5734(3) 0.1774(3) 0.0582(11) Uani 1 1 d . .
H16 H 0.7347 0.5947 0.2404 0.070 Uiso 1 1 calc R U
C4 C 0.4400(5) 0.9501(4) -0.2327(4) 0.0754(14) Uani 1 1 d . .
H4 H 0.3879 0.9874 -0.2684 0.090 Uiso 1 1 calc R U
N2 N 0.8538(4) 0.7492(4) 0.1547(4) 0.0959(16) Uani 1 1 d . .
C18 C 0.8340(4) 0.8335(5) 0.1270(4) 0.0739(14) Uani 1 1 d . .
C10 C 0.2693(4) 0.8825(4) 0.0936(4) 0.0749(14) Uani 1 1 d . .
H10 H 0.2845 0.8527 0.1556 0.090 Uiso 1 1 calc R U
C3 C 0.5390(5) 0.9287(4) -0.2761(4) 0.0815(15) Uani 1 1 d . .
H3 H 0.5530 0.9521 -0.3407 0.098 Uiso 1 1 calc R U
C20 C 0.6984(4) 0.3776(4) 0.1910(4) 0.0853(16) Uani 1 1 d . .
H20 H 0.6527 0.3899 0.1326 0.102 Uiso 1 1 calc R U
C17 C 0.8720(4) 0.6358(4) 0.1647(4) 0.0826(16) Uani 1 1 d . .
H17A H 0.9178 0.6231 0.2220 0.099 Uiso 1 1 calc R U
H17B H 0.9093 0.6098 0.1060 0.099 Uiso 1 1 calc R U
C7 C 0.2243(5) 0.9735(4) -0.0914(5) 0.0857(16) Uani 1 1 d . .
H7 H 0.2086 1.0034 -0.1532 0.103 Uiso 1 1 calc R U
C8 C 0.1480(5) 0.9741(5) -0.0146(6) 0.0996(19) Uani 1 1 d . .
H8 H 0.0812 1.0056 -0.0252 0.120 Uiso 1 1 calc R U
C2 C 0.6171(5) 0.8728(4) -0.2242(4) 0.0827(15) Uani 1 1 d . .
H2 H 0.6831 0.8582 -0.2538 0.099 Uiso 1 1 calc R U
C9 C 0.1708(5) 0.9290(5) 0.0755(5) 0.0948(18) Uani 1 1 d . .
H9 H 0.1191 0.9296 0.1255 0.114 Uiso 1 1 calc R U
C21 C 0.7365(6) 0.2603(5) 0.1857(7) 0.146(3) Uani 1 1 d . .
H21A H 0.7843 0.2517 0.1301 0.219 Uiso 1 1 calc R U
H21B H 0.6755 0.2139 0.1774 0.219 Uiso 1 1 calc R U
H21C H 0.7733 0.2420 0.2462 0.219 Uiso 1 1 calc R U

loop_
_atom_site_aniso_label
_atom_site_aniso_U_11
_atom_site_aniso_U_22
_atom_site_aniso_U_33
_atom_site_aniso_U_23
_atom_site_aniso_U_13
_atom_site_aniso_U_12
C22 0.152(6) 0.171(7) 0.084(4) 0.023(5) 0.033(4) -0.046(6)
S1 0.1517(17) 0.0919(11) 0.1198(14) 0.0127(11) 0.0043(13) 0.0240(12)
O1 0.0685(18) 0.0627(18) 0.0460(15) -0.0020(14) -0.0099(15) 0.0075(16)
C11 0.059(3) 0.058(3) 0.062(3) -0.015(2) -0.002(2) 0.000(2)
O2 0.0596(17) 0.085(2) 0.0425(15) -0.0109(16) 0.0012(14) 0.0088(16)
N1 0.059(2) 0.063(2) 0.0419(19) -0.0001(18) 0.0009(17) 0.0066(19)
C15 0.059(3) 0.055(2) 0.041(2) 0.005(2) -0.004(2) -0.002(2)
C6 0.064(3) 0.053(2) 0.067(3) -0.007(2) -0.014(2) 0.000(2)
C5 0.072(3) 0.048(2) 0.063(3) -0.004(2) -0.013(2) -0.004(2)
C13 0.063(3) 0.048(2) 0.061(3) -0.009(2) -0.004(2) -0.003(2)
C1 0.072(3) 0.055(3) 0.078(3) -0.002(2) -0.001(3) -0.001(2)
C14 0.058(3) 0.066(3) 0.055(3) 0.001(2) -0.014(2) -0.001(2)
C12 0.056(2) 0.057(2) 0.049(2) -0.007(2) -0.010(2) 0.000(2)
C19 0.061(3) 0.068(3) 0.068(3) 0.017(2) -0.005(2) -0.003(2)
C16 0.051(2) 0.070(3) 0.054(3) 0.003(2) -0.004(2) 0.002(2)
C4 0.099(4) 0.060(3) 0.067(3) 0.002(3) -0.017(3) -0.009(3)
N2 0.082(3) 0.064(3) 0.143(5) -0.007(3) -0.010(3) -0.007(3)
C18 0.073(3) 0.072(3) 0.077(3) -0.016(3) -0.002(3) -0.004(3)
C10 0.072(3) 0.075(3) 0.078(3) -0.007(3) 0.004(3) 0.008(3)
C3 0.112(5) 0.070(3) 0.063(3) 0.001(3) 0.015(3) -0.017(3)
C20 0.091(4) 0.089(4) 0.076(3) 0.028(3) -0.001(3) -0.019(3)
C17 0.060(3) 0.066(3) 0.122(5) -0.001(3) 0.002(3) -0.002(3)
C7 0.077(4) 0.078(4) 0.103(4) 0.006(3) -0.023(3) 0.009(3)
C8 0.074(4) 0.091(4) 0.133(6) -0.003(4) -0.011(4) 0.020(3)
C2 0.098(4) 0.068(3) 0.083(4) -0.004(3) 0.023(3) -0.006(3)
C9 0.076(4) 0.094(4) 0.114(5) -0.015(4) 0.009(4) 0.008(3)
C21 0.136(6) 0.075(4) 0.227(9) 0.049(5) -0.001(6) -0.005(4)

loop_
_atom_type_symbol
_atom_type_description
_atom_type_scat_dispersion_real
_atom_type_scat_dispersion_imag
_atom_type_scat_source
S S 0.1246 0.1234 'International Tables Vol C Tables 4.2.6.8 and 6.1.1.4'
O O 0.0106 0.0060 'International Tables Vol C Tables 4.2.6.8 and 6.1.1.4'
N N 0.0061 0.0033 'International Tables Vol C Tables 4.2.6.8 and 6.1.1.4'
H H 0.0000 0.0000 'International Tables Vol C Tables 4.2.6.8 and 6.1.1.4'
C C 0.0033 0.0016 'International Tables Vol C Tables 4.2.6.8 and 6.1.1.4'

loop_
_geom_angle_atom_site_label_1
_geom_angle_atom_site_label_2
_geom_angle_atom_site_label_3
_geom_angle
C20 C22 H22A 109.5
C20 C22 H22B 109.5
H22A C22 H22B 109.5
C20 C22 H22C 109.5
H22A C22 H22C 109.5
H22B C22 H22C 109.5
C15 O1 C14 115.3(3)
C10 C11 C6 120.4(4)
C10 C11 C12 129.0(5)
C6 C11 C12 110.6(4)
C15 N1 C16 121.5(3)
C15 N1 H1N 120(3)
C16 N1 H1N 116(3)
O2 C15 N1 126.5(4)
O2 C15 O1 123.7(4)
N1 C15 O1 109.7(4)
C7 C6 C11 120.2(5)
C7 C6 C5 131.4(5)
C11 C6 C5 108.4(4)
C4 C5 C13 119.3(5)
C4 C5 C6 131.9(5)
C13 C5 C6 108.8(4)
C1 C13 C5 120.4(4)
C1 C13 C12 129.5(4)
C5 C13 C12 110.1(4)
C13 C1 C2 119.9(5)
C13 C1 H1 120.0
C2 C1 H1 120.0
O1 C14 C12 112.1(3)
O1 C14 H14A 109.2
C12 C14 H14A 109.2
O1 C14 H14B 109.2
C12 C14 H14B 109.2
H14A C14 H14B 107.9
C13 C12 C11 102.0(4)
C13 C12 C14 113.3(3)
C11 C12 C14 108.4(3)
C13 C12 H12 110.9
C11 C12 H12 110.9
C14 C12 H12 110.9
C20 C19 C16 116.2(4)
C20 C19 H19A 108.2
C16 C19 H19A 108.2
C20 C19 H19B 108.2
C16 C19 H19B 108.2
H19A C19 H19B 107.4
N1 C16 C17 111.0(4)
N1 C16 C19 110.1(4)
C17 C16 C19 109.1(4)
N1 C16 H16 108.8
C17 C16 H16 108.8
C19 C16 H16 108.8
C5 C4 C3 120.3(5)
C5 C4 H4 119.9
C3 C4 H4 119.9
C18 N2 C17 165.8(6)
N2 C18 S1 177.7(5)
C9 C10 C11 119.1(5)
C9 C10 H10 120.4
C11 C10 H10 120.4
C2 C3 C4 120.6(5)
C2 C3 H3 119.7
C4 C3 H3 119.7
C22 C20 C19 112.9(5)
C22 C20 C21 113.1(6)
C19 C20 C21 109.9(5)
C22 C20 H20 106.9
C19 C20 H20 106.9
C21 C20 H20 106.9
N2 C17 C16 112.4(4)
N2 C17 H17A 109.1
C16 C17 H17A 109.1
N2 C17 H17B 109.1
C16 C17 H17B 109.1
H17A C17 H17B 107.9
C6 C7 C8 118.6(5)
C6 C7 H7 120.7
C8 C7 H7 120.7
C9 C8 C7 120.6(5)
C9 C8 H8 119.7
C7 C8 H8 119.7
C3 C2 C1 119.6(5)
C3 C2 H2 120.2
C1 C2 H2 120.2
C8 C9 C10 121.0(6)
C8 C9 H9 119.5
C10 C9 H9 119.5
C20 C21 H21A 109.5
C20 C21 H21B 109.5
H21A C21 H21B 109.5
C20 C21 H21C 109.5
H21A C21 H21C 109.5
H21B C21 H21C 109.5

loop_
_geom_bond_atom_site_label_1
_geom_bond_atom_site_label_2
_geom_bond_distance
C22 C20 1.491(8)
C22 H22A 0.9600
C22 H22B 0.9600
C22 H22C 0.9600
S1 C18 1.572(6)
O1 C15 1.355(4)
O1 C14 1.450(5)
C11 C10 1.379(6)
C11 C6 1.391(6)
C11 C12 1.516(6)
O2 C15 1.217(4)
N1 C15 1.341(5)
N1 C16 1.454(5)
N1 H1N 0.94(5)
C6 C7 1.379(6)
C6 C5 1.464(6)
C5 C4 1.382(6)
C5 C13 1.397(6)
C13 C1 1.389(6)
C13 C12 1.514(6)
C1 C2 1.391(7)
C1 H1 0.9300
C14 C12 1.532(6)
C14 H14A 0.9700
C14 H14B 0.9700
C12 H12 0.9800
C19 C20 1.522(6)
C19 C16 1.534(6)
C19 H19A 0.9700
C19 H19B 0.9700
C16 C17 1.513(6)
C16 H16 0.9800
C4 C3 1.389(7)
C4 H4 0.9300
N2 C18 1.139(6)
N2 C17 1.435(7)
C10 C9 1.377(7)
C10 H10 0.9300
C3 C2 1.383(7)
C3 H3 0.9300
C20 C21 1.535(8)
C20 H20 0.9800
C17 H17A 0.9700
C17 H17B 0.9700
C7 C8 1.400(9)
C7 H7 0.9300
C8 C9 1.363(8)
C8 H8 0.9300
C2 H2 0.9300
C9 H9 0.9300
C21 H21A 0.9600
C21 H21B 0.9600
C21 H21C 0.9600

loop_
_geom_torsion_atom_site_label_1
_geom_torsion_atom_site_label_2
_geom_torsion_atom_site_label_3
_geom_torsion_atom_site_label_4
_geom_torsion
C16 N1 C15 O2 6.9(6)
C16 N1 C15 O1 -173.4(4)
C14 O1 C15 O2 -1.6(6)
C14 O1 C15 N1 178.7(3)
C10 C11 C6 C7 -1.8(7)
C12 C11 C6 C7 176.3(4)
C10 C11 C6 C5 178.5(4)
C12 C11 C6 C5 -3.5(5)
C7 C6 C5 C4 1.9(8)
C11 C6 C5 C4 -178.4(4)
C7 C6 C5 C13 -177.7(5)
C11 C6 C5 C13 2.1(5)
C4 C5 C13 C1 1.3(6)
C6 C5 C13 C1 -179.1(4)
C4 C5 C13 C12 -179.4(4)
C6 C5 C13 C12 0.2(5)
C5 C13 C1 C2 -1.5(7)
C12 C13 C1 C2 179.4(4)
C15 O1 C14 C12 81.7(4)
C1 C13 C12 C11 177.0(4)
C5 C13 C12 C11 -2.1(4)
C1 C13 C12 C14 -66.6(6)
C5 C13 C12 C14 114.2(4)
C10 C11 C12 C13 -178.7(5)
C6 C11 C12 C13 3.4(4)
C10 C11 C12 C14 61.5(6)
C6 C11 C12 C14 -116.3(4)
O1 C14 C12 C13 63.4(4)
O1 C14 C12 C11 175.8(3)
C15 N1 C16 C17 -110.1(4)
C15 N1 C16 C19 128.9(4)
C20 C19 C16 N1 -56.2(5)
C20 C19 C16 C17 -178.3(4)
C13 C5 C4 C3 -0.7(7)
C6 C5 C4 C3 179.8(5)
C6 C11 C10 C9 1.4(7)
C12 C11 C10 C9 -176.2(5)
C5 C4 C3 C2 0.3(8)
C16 C19 C20 C22 -57.2(6)
C16 C19 C20 C21 175.6(5)
C18 N2 C17 C16 -79(2)
N1 C16 C17 N2 55.2(6)
C19 C16 C17 N2 176.7(4)
C11 C6 C7 C8 1.4(7)
C5 C6 C7 C8 -178.9(5)
C6 C7 C8 C9 -0.8(9)
C4 C3 C2 C1 -0.5(8)
C13 C1 C2 C3 1.1(7)
C7 C8 C9 C10 0.5(10)
C11 C10 C9 C8 -0.8(9)
